data_1513013
loop_
_publ_author_name
'Soumik Mandal'
'Dipravath K. Seth'
'Parna Gupta'

_publ_section_title
;
 A closer look at the formation of bicyclometalated and cyclometalated
 ruthenium carbonyl complexes
;
_journal_name_full
;
Inorganica Chimica Acta
;
_journal_page_first 10
_journal_page_last 20
_journal_paper_doi 10.1016/j.ica.2012.11.011
_journal_volume 397
_journal_year 2013
_chemical_formula_moiety 'C51 H40 Cl2 N2 O3 P2 Ru'
_chemical_formula_sum 'C51 H40 Cl2 N2 O3 P2 Ru'
_chemical_formula_weight 962.76
_space_group_IT_number 14
_symmetry_cell_setting monoclinic
_symmetry_space_group_name_Hall '-P 2ybc'
_symmetry_space_group_name_H-M 'P 1 21/c 1'
_atom_sites_solution_hydrogens geom
_atom_sites_solution_primary direct
_atom_sites_solution_secondary difmap
_cell_angle_alpha 90.00
_cell_angle_beta 114.918(4)
_cell_angle_gamma 90.00
_cell_formula_units_Z 4
_cell_length_a 11.9613(15)
_cell_length_b 29.818(4)
_cell_length_c 13.3927(15)
_cell_measurement_reflns_used 9918
_cell_measurement_temperature 100
_cell_measurement_theta_max 23.93
_cell_measurement_theta_min 2.32
_cell_volume 4332.0(9)
_computing_cell_refinement 'Bruker SAINT'
_computing_data_collection 'Bruker APEX2'
_computing_data_reduction 'Bruker SAINT'
_computing_molecular_graphics 'Bruker SHELXTL'
_computing_publication_material 'Bruker SHELXTL'
_computing_structure_refinement 'SHELXL-97 (Sheldrick, 2008)'
_computing_structure_solution 'SHELXS-97 (Sheldrick, 2008)'
_diffrn_ambient_temperature 100
_diffrn_measured_fraction_theta_full 0.998
_diffrn_measured_fraction_theta_max 0.998
_diffrn_measurement_device_type 'Bruker APEX-II CCD'
_diffrn_measurement_method '\f and \w scans'
_diffrn_radiation_monochromator graphite
_diffrn_radiation_source 'fine-focus sealed tube'
_diffrn_radiation_type MoK\a
_diffrn_radiation_wavelength 0.71073
_diffrn_reflns_av_R_equivalents 0.0877
_diffrn_reflns_av_sigmaI/netI 0.0528
_diffrn_reflns_limit_h_max 13
_diffrn_reflns_limit_h_min -13
_diffrn_reflns_limit_k_max 30
_diffrn_reflns_limit_k_min -29
_diffrn_reflns_limit_l_max 13
_diffrn_reflns_limit_l_min -14
_diffrn_reflns_number 69964
_diffrn_reflns_theta_full 23.93
_diffrn_reflns_theta_max 23.93
_diffrn_reflns_theta_min 1.81
_exptl_absorpt_coefficient_mu 0.606
_exptl_absorpt_correction_T_max 0.936
_exptl_absorpt_correction_T_min 0.910
_exptl_absorpt_correction_type multi-scan
_exptl_absorpt_process_details '(SADABS; BRUKER, 2008)'
_exptl_crystal_colour yellow
_exptl_crystal_density_diffrn 1.476
_exptl_crystal_density_method 'not measured'
_exptl_crystal_description block
_exptl_crystal_F_000 1968
_exptl_crystal_size_max 0.20
_exptl_crystal_size_mid 0.13
_exptl_crystal_size_min 0.11
_refine_diff_density_max 0.639
_refine_diff_density_min -0.482
_refine_diff_density_rms 0.107
_refine_ls_extinction_method none
_refine_ls_goodness_of_fit_ref 1.296
_refine_ls_hydrogen_treatment constr
_refine_ls_matrix_type full
_refine_ls_number_parameters 539
_refine_ls_number_reflns 6490
_refine_ls_number_restraints 0
_refine_ls_restrained_S_all 1.296
_refine_ls_R_factor_all 0.0823
_refine_ls_R_factor_gt 0.0543
_refine_ls_shift/su_max 0.001
_refine_ls_shift/su_mean 0.000
_refine_ls_structure_factor_coef Fsqd
_refine_ls_weighting_details 'calc w=1/[\s^2^(Fo^2^)+(0.0000P)^2^+28.2530P] where P=(Fo^2^+2Fc^2^)/3'
_refine_ls_weighting_scheme calc
_refine_ls_wR_factor_gt 0.1135
_refine_ls_wR_factor_ref 0.1229
_reflns_number_gt 4255
_reflns_number_total 6490
_reflns_threshold_expression >2sigma(I)
_cod_data_source_file ICA-2013-397-10-20-2.cif
_cod_data_source_block 3
_cod_original_sg_symbol_H-M P2(1)/c
_cod_database_code 1513013

loop_
_symmetry_equiv_pos_as_xyz
'x, y, z'
'-x, y+1/2, -z+1/2'
'-x, -y, -z'
'x, -y-1/2, z-1/2'

loop_
_atom_site_label
_atom_site_type_symbol
_atom_site_fract_x
_atom_site_fract_y
_atom_site_fract_z
_atom_site_U_iso_or_equiv
_atom_site_adp_type
_atom_site_occupancy
_atom_site_symmetry_multiplicity
_atom_site_calc_flag
_atom_site_refinement_flags
Ru1 Ru 0.05598(5) 0.139536(19) -0.00702(5) 0.01336(17) Uani 1 1 d .
Cl1 Cl 0.1125(2) 0.33351(6) -0.03300(17) 0.0373(5) Uani 1 1 d .
Cl2 Cl 0.01001(16) 0.16874(6) -0.19528(13) 0.0204(4) Uani 1 1 d .
N1 N 0.1438(5) 0.17059(19) 0.2189(4) 0.0161(14) Uani 1 1 d .
N2 N 0.0992(5) 0.20700(19) 0.0511(4) 0.0146(13) Uani 1 1 d .
O1 O 0.2173(5) -0.01946(18) 0.5384(4) 0.0401(15) Uani 1 1 d .
O2 O 0.0821(5) -0.05373(17) 0.3876(4) 0.0304(13) Uani 1 1 d .
O3 O -0.0102(5) 0.04330(19) -0.0678(4) 0.0327(14) Uani 1 1 d .
P1 P -0.15377(16) 0.15336(6) -0.04329(14) 0.0154(4) Uani 1 1 d .
P2 P 0.26332(16) 0.12359(6) 0.02200(15) 0.0163(4) Uani 1 1 d .
C1 C -0.1951(6) 0.2130(2) -0.0500(6) 0.0165(17) Uani 1 1 d .
C2 C -0.1917(8) 0.2386(3) 0.0376(6) 0.034(2) Uani 1 1 d .
H2 H -0.1686 0.2254 0.1064 0.040 Uiso 1 1 calc R
C3 C -0.2226(8) 0.2839(3) 0.0233(7) 0.042(2) Uani 1 1 d .
H3 H -0.2189 0.3008 0.0830 0.050 Uiso 1 1 calc R
C4 C -0.2580(7) 0.3038(3) -0.0766(6) 0.030(2) Uani 1 1 d .
H4 H -0.2818 0.3338 -0.0860 0.036 Uiso 1 1 calc R
C5 C -0.2584(8) 0.2793(3) -0.1637(7) 0.036(2) Uani 1 1 d .
H5 H -0.2802 0.2929 -0.2318 0.044 Uiso 1 1 calc R
C6 C -0.2266(7) 0.2345(3) -0.1507(6) 0.031(2) Uani 1 1 d .
H6 H -0.2263 0.2184 -0.2101 0.037 Uiso 1 1 calc R
C7 C -0.2745(6) 0.1336(2) -0.1758(5) 0.0187(17) Uani 1 1 d .
C8 C -0.2482(7) 0.1103(2) -0.2529(6) 0.0218(18) Uani 1 1 d .
H8 H -0.1671 0.1029 -0.2376 0.026 Uiso 1 1 calc R
C9 C -0.3417(7) 0.0980(3) -0.3522(6) 0.0303(11) Uani 1 1 d .
H9 H -0.3226 0.0827 -0.4035 0.036 Uiso 1 1 calc R
C10 C -0.4629(7) 0.1080(3) -0.3766(6) 0.0303(11) Uani 1 1 d .
H10 H -0.5253 0.0997 -0.4439 0.036 Uiso 1 1 calc R
C11 C -0.4910(7) 0.1307(3) -0.2991(6) 0.0303(11) Uani 1 1 d .
H11 H -0.5726 0.1373 -0.3142 0.036 Uiso 1 1 calc R
C12 C -0.3972(7) 0.1436(2) -0.1993(6) 0.0260(18) Uani 1 1 d .
H12 H -0.4160 0.1590 -0.1479 0.031 Uiso 1 1 calc R
C13 C -0.1992(6) 0.1257(2) 0.0565(6) 0.0184(18) Uani 1 1 d .
C14 C -0.1540(7) 0.1401(3) 0.1664(6) 0.0295(19) Uani 1 1 d .
H14 H -0.1084 0.1664 0.1877 0.035 Uiso 1 1 calc R
C15 C -0.1770(7) 0.1153(3) 0.2431(7) 0.032(2) Uani 1 1 d .
H15 H -0.1505 0.1259 0.3148 0.038 Uiso 1 1 calc R
C16 C -0.2391(7) 0.0748(3) 0.2143(7) 0.033(2) Uani 1 1 d .
H16 H -0.2544 0.0583 0.2661 0.039 Uiso 1 1 calc R
C17 C -0.2779(7) 0.0592(3) 0.1083(7) 0.035(2) Uani 1 1 d .
H17 H -0.3169 0.0315 0.0889 0.042 Uiso 1 1 calc R
C18 C -0.2588(7) 0.0848(2) 0.0302(6) 0.0265(19) Uani 1 1 d .
H18 H -0.2868 0.0742 -0.0415 0.032 Uiso 1 1 calc R
C19 C 0.3497(6) 0.0884(3) 0.1435(6) 0.0205(18) Uani 1 1 d .
C20 C 0.4563(7) 0.1019(3) 0.2331(6) 0.031(2) Uani 1 1 d .
H20 H 0.4891 0.1303 0.2344 0.038 Uiso 1 1 calc R
C21 C 0.5132(7) 0.0725(3) 0.3206(6) 0.037(2) Uani 1 1 d .
H21 H 0.5845 0.0816 0.3802 0.044 Uiso 1 1 calc R
C22 C 0.4676(8) 0.0304(3) 0.3219(7) 0.037(2) Uani 1 1 d .
H22 H 0.5067 0.0114 0.3815 0.044 Uiso 1 1 calc R
C23 C 0.3617(8) 0.0169(3) 0.2319(7) 0.032(2) Uani 1 1 d .
H23 H 0.3298 -0.0116 0.2311 0.039 Uiso 1 1 calc R
C24 C 0.3033(7) 0.0453(3) 0.1436(6) 0.0261(19) Uani 1 1 d .
H24 H 0.2327 0.0358 0.0838 0.031 Uiso 1 1 calc R
C25 C 0.2892(6) 0.0908(2) -0.0825(6) 0.0180(17) Uani 1 1 d .
C26 C 0.1953(7) 0.0807(2) -0.1847(6) 0.0239(18) Uani 1 1 d .
H26 H 0.1156 0.0908 -0.2021 0.029 Uiso 1 1 calc R
C27 C 0.2193(7) 0.0555(2) -0.2618(6) 0.0268(19) Uani 1 1 d .
H27 H 0.1561 0.0490 -0.3302 0.032 Uiso 1 1 calc R
C28 C 0.3368(7) 0.0405(2) -0.2356(6) 0.0221(18) Uani 1 1 d .
H28 H 0.3534 0.0239 -0.2866 0.027 Uiso 1 1 calc R
C29 C 0.4301(7) 0.0498(2) -0.1338(6) 0.0228(18) Uani 1 1 d .
H29 H 0.5094 0.0394 -0.1164 0.027 Uiso 1 1 calc R
C30 C 0.4067(7) 0.0744(2) -0.0578(6) 0.0226(18) Uani 1 1 d .
H30 H 0.4702 0.0801 0.0109 0.027 Uiso 1 1 calc R
C31 C 0.3568(6) 0.1737(2) 0.0365(6) 0.0202(18) Uani 1 1 d .
C32 C 0.3841(6) 0.2025(3) 0.1278(6) 0.0260(19) Uani 1 1 d .
H32 H 0.3612 0.1942 0.1834 0.031 Uiso 1 1 calc R
C33 C 0.4441(7) 0.2425(3) 0.1353(7) 0.034(2) Uani 1 1 d .
H33 H 0.4611 0.2611 0.1958 0.041 Uiso 1 1 calc R
C34 C 0.4792(7) 0.2553(3) 0.0540(7) 0.039(2) Uani 1 1 d .
H34 H 0.5192 0.2825 0.0591 0.047 Uiso 1 1 calc R
C35 C 0.4548(8) 0.2274(3) -0.0354(7) 0.036(2) Uani 1 1 d .
H35 H 0.4800 0.2357 -0.0897 0.043 Uiso 1 1 calc R
C36 C 0.3931(7) 0.1873(3) -0.0446(6) 0.0251(19) Uani 1 1 d .
H36 H 0.3758 0.1692 -0.1059 0.030 Uiso 1 1 calc R
C37 C 0.0920(6) 0.2449(2) -0.0056(6) 0.0206(18) Uani 1 1 d .
H37 H 0.0676 0.2432 -0.0812 0.025 Uiso 1 1 calc R
C38 C 0.1199(7) 0.2865(2) 0.0455(6) 0.0223(18) Uani 1 1 d .
C39 C 0.1558(7) 0.2894(2) 0.1572(6) 0.0239(18) Uani 1 1 d .
H39 H 0.1751 0.3171 0.1925 0.029 Uiso 1 1 calc R
C40 C 0.1629(6) 0.2510(2) 0.2163(6) 0.0212(18) Uani 1 1 d .
H40 H 0.1860 0.2525 0.2918 0.025 Uiso 1 1 calc R
C41 C 0.1351(6) 0.2096(2) 0.1623(6) 0.0163(17) Uani 1 1 d .
C42 C 0.1099(6) 0.1336(2) 0.1592(5) 0.0153(16) Uani 1 1 d .
C43 C 0.1205(6) 0.0933(2) 0.2288(5) 0.0144(16) Uani 1 1 d .
C44 C 0.2096(7) 0.0925(2) 0.3390(6) 0.0209(18) Uani 1 1 d .
H44 H 0.2634 0.1165 0.3667 0.025 Uiso 1 1 calc R
C45 C 0.2179(7) 0.0562(2) 0.4066(6) 0.0205(18) Uani 1 1 d .
H45 H 0.2769 0.0562 0.4792 0.025 Uiso 1 1 calc R
C46 C 0.1389(7) 0.0201(2) 0.3668(6) 0.0196(17) Uani 1 1 d .
C47 C 0.0508(6) 0.0204(2) 0.2587(6) 0.0204(17) Uani 1 1 d .
H47 H -0.0033 -0.0036 0.2315 0.024 Uiso 1 1 calc R
C48 C 0.0436(7) 0.0567(2) 0.1911(6) 0.0206(18) Uani 1 1 d .
H48 H -0.0149 0.0563 0.1183 0.025 Uiso 1 1 calc R
C49 C 0.1512(7) -0.0185(2) 0.4417(6) 0.0224(18) Uani 1 1 d .
C50 C 0.0835(8) -0.0922(3) 0.4542(7) 0.041(2) Uani 1 1 d .
H50A H 0.1672 -0.1003 0.5001 0.062 Uiso 1 1 calc R
H50B H 0.0424 -0.1169 0.4072 0.062 Uiso 1 1 calc R
H50C H 0.0418 -0.0847 0.4996 0.062 Uiso 1 1 calc R
C51 C 0.0166(6) 0.0807(3) -0.0437(5) 0.0171(17) Uani 1 1 d .

loop_
_atom_site_aniso_label
_atom_site_aniso_U_11
_atom_site_aniso_U_22
_atom_site_aniso_U_33
_atom_site_aniso_U_23
_atom_site_aniso_U_13
_atom_site_aniso_U_12
Ru1 0.0143(3) 0.0138(3) 0.0125(3) -0.0010(3) 0.0061(3) -0.0012(3)
Cl1 0.0629(15) 0.0190(12) 0.0404(12) 0.0045(9) 0.0319(12) -0.0002(10)
Cl2 0.0255(11) 0.0222(11) 0.0143(9) 0.0007(8) 0.0092(9) -0.0042(8)
N1 0.017(3) 0.017(4) 0.015(3) 0.002(3) 0.007(3) 0.000(3)
N2 0.010(3) 0.024(4) 0.012(3) -0.001(3) 0.007(3) -0.003(3)
O1 0.055(4) 0.032(4) 0.018(3) 0.006(3) 0.000(3) -0.007(3)
O2 0.037(3) 0.023(3) 0.023(3) 0.005(3) 0.005(3) -0.008(3)
O3 0.050(4) 0.022(4) 0.027(3) -0.004(3) 0.017(3) -0.005(3)
P1 0.0132(11) 0.0179(11) 0.0154(10) 0.0026(8) 0.0064(9) -0.0014(8)
P2 0.0132(10) 0.0201(11) 0.0149(10) -0.0030(8) 0.0050(9) -0.0002(8)
C1 0.009(4) 0.023(5) 0.020(4) 0.003(3) 0.009(4) -0.002(3)
C2 0.053(6) 0.025(5) 0.025(5) 0.004(4) 0.018(5) 0.001(4)
C3 0.068(7) 0.026(6) 0.037(5) -0.010(4) 0.028(5) 0.002(5)
C4 0.033(5) 0.011(4) 0.038(5) 0.003(4) 0.008(4) 0.002(4)
C5 0.041(6) 0.030(6) 0.032(5) 0.008(4) 0.009(5) 0.006(4)
C6 0.044(6) 0.023(5) 0.025(5) 0.002(4) 0.013(4) 0.002(4)
C7 0.015(4) 0.019(4) 0.016(4) 0.007(3) 0.001(4) -0.004(3)
C8 0.019(4) 0.024(5) 0.018(4) 0.000(3) 0.004(4) -0.010(4)
C9 0.024(3) 0.031(3) 0.024(3) 0.004(2) -0.002(3) -0.009(2)
C10 0.024(3) 0.031(3) 0.024(3) 0.004(2) -0.002(3) -0.009(2)
C11 0.024(3) 0.031(3) 0.024(3) 0.004(2) -0.002(3) -0.009(2)
C12 0.027(5) 0.021(5) 0.030(4) 0.010(4) 0.011(4) -0.001(4)
C13 0.012(4) 0.027(5) 0.020(4) 0.007(3) 0.010(4) 0.007(3)
C14 0.040(5) 0.028(5) 0.027(4) 0.005(4) 0.021(4) 0.008(4)
C15 0.039(5) 0.036(5) 0.031(5) 0.000(4) 0.026(4) 0.005(4)
C16 0.031(5) 0.043(6) 0.034(5) 0.017(4) 0.023(5) 0.004(4)
C17 0.030(5) 0.033(5) 0.037(5) 0.012(4) 0.008(5) -0.008(4)
C18 0.026(5) 0.024(5) 0.024(4) 0.004(4) 0.005(4) -0.011(4)
C19 0.017(5) 0.035(5) 0.012(4) -0.002(3) 0.009(4) 0.007(4)
C20 0.030(5) 0.041(6) 0.024(5) 0.000(4) 0.013(5) 0.004(4)
C21 0.016(5) 0.069(7) 0.020(5) 0.010(5) 0.002(4) 0.014(5)
C22 0.040(6) 0.048(6) 0.028(5) 0.017(4) 0.020(5) 0.028(5)
C23 0.045(6) 0.028(5) 0.037(5) 0.008(4) 0.029(5) 0.015(4)
C24 0.028(5) 0.030(5) 0.024(4) 0.001(4) 0.015(4) 0.009(4)
C25 0.019(4) 0.013(4) 0.022(4) -0.004(3) 0.010(4) -0.007(3)
C26 0.023(5) 0.023(5) 0.029(5) -0.005(4) 0.014(4) -0.002(4)
C27 0.030(5) 0.026(5) 0.024(4) -0.005(4) 0.011(4) -0.004(4)
C28 0.026(5) 0.019(4) 0.028(5) -0.009(3) 0.018(4) -0.005(4)
C29 0.018(4) 0.023(5) 0.032(5) -0.004(4) 0.015(4) -0.001(3)
C30 0.019(5) 0.027(5) 0.022(4) -0.004(4) 0.009(4) -0.002(4)
C31 0.012(4) 0.022(5) 0.024(4) -0.004(3) 0.005(4) 0.006(3)
C32 0.016(4) 0.034(5) 0.031(5) -0.012(4) 0.012(4) -0.003(4)
C33 0.025(5) 0.034(6) 0.043(5) -0.021(4) 0.014(5) -0.005(4)
C34 0.034(5) 0.030(5) 0.047(6) -0.009(4) 0.012(5) -0.010(4)
C35 0.040(5) 0.032(6) 0.037(5) -0.003(4) 0.017(5) -0.013(4)
C36 0.028(5) 0.026(5) 0.019(4) -0.003(3) 0.008(4) -0.001(4)
C37 0.017(4) 0.028(5) 0.018(4) 0.000(4) 0.008(4) -0.004(3)
C38 0.029(5) 0.017(5) 0.024(4) 0.000(4) 0.015(4) -0.002(4)
C39 0.028(5) 0.013(4) 0.036(5) -0.006(4) 0.018(4) -0.006(3)
C40 0.023(5) 0.028(5) 0.016(4) -0.006(4) 0.013(4) -0.004(4)
C41 0.008(4) 0.025(5) 0.019(4) -0.004(4) 0.009(4) -0.001(3)
C42 0.004(4) 0.020(5) 0.018(4) -0.003(3) 0.002(3) 0.000(3)
C43 0.015(4) 0.014(4) 0.017(4) -0.002(3) 0.011(4) 0.001(3)
C44 0.022(5) 0.020(5) 0.020(4) -0.004(3) 0.007(4) 0.000(3)
C45 0.021(4) 0.021(5) 0.016(4) -0.002(3) 0.004(4) -0.001(4)
C46 0.024(4) 0.018(5) 0.016(4) 0.001(3) 0.009(4) 0.003(4)
C47 0.018(4) 0.024(5) 0.018(4) -0.003(3) 0.005(4) -0.004(3)
C48 0.021(4) 0.025(5) 0.018(4) 0.000(4) 0.009(4) 0.001(4)
C49 0.024(5) 0.021(5) 0.020(5) -0.003(4) 0.008(4) -0.003(4)
C50 0.057(6) 0.023(5) 0.039(5) 0.006(4) 0.015(5) -0.014(4)
C51 0.019(4) 0.023(5) 0.009(4) 0.004(3) 0.006(3) 0.003(4)

loop_
_atom_type_symbol
_atom_type_description
_atom_type_scat_dispersion_real
_atom_type_scat_dispersion_imag
_atom_type_scat_source
C C 0.0033 0.0016 'International Tables Vol C Tables 4.2.6.8 and 6.1.1.4'
H H 0.0000 0.0000 'International Tables Vol C Tables 4.2.6.8 and 6.1.1.4'
N N 0.0061 0.0033 'International Tables Vol C Tables 4.2.6.8 and 6.1.1.4'
O O 0.0106 0.0060 'International Tables Vol C Tables 4.2.6.8 and 6.1.1.4'
P P 0.1023 0.0942 'International Tables Vol C Tables 4.2.6.8 and 6.1.1.4'
S S 0.1246 0.1234 'International Tables Vol C Tables 4.2.6.8 and 6.1.1.4'
Ru Ru -1.2594 0.8363 'International Tables Vol C Tables 4.2.6.8 and 6.1.1.4'
Cl Cl 0.1484 0.1585 'International Tables Vol C Tables 4.2.6.8 and 6.1.1.4'

loop_
_geom_angle_atom_site_label_1
_geom_angle_atom_site_label_2
_geom_angle_atom_site_label_3
_geom_angle
C51 Ru1 C42 97.9(3)
C51 Ru1 N2 174.0(2)
C42 Ru1 N2 76.6(2)
C51 Ru1 P1 88.9(2)
C42 Ru1 P1 93.38(18)
N2 Ru1 P1 89.09(15)
C51 Ru1 P2 89.2(2)
C42 Ru1 P2 88.63(18)
N2 Ru1 P2 93.01(15)
P1 Ru1 P2 177.38(7)
C51 Ru1 Cl2 98.1(2)
C42 Ru1 Cl2 164.0(2)
N2 Ru1 Cl2 87.47(15)
P1 Ru1 Cl2 88.21(6)
P2 Ru1 Cl2 90.32(6)
C42 N1 C41 116.2(6)
C37 N2 C41 119.0(6)
C37 N2 Ru1 129.6(4)
C41 N2 Ru1 111.4(4)
C49 O2 C50 116.2(6)
C13 P1 C1 108.3(3)
C13 P1 C7 101.8(3)
C1 P1 C7 100.1(3)
C13 P1 Ru1 112.5(2)
C1 P1 Ru1 114.6(2)
C7 P1 Ru1 118.0(2)
C31 P2 C25 102.9(3)
C31 P2 C19 106.3(3)
C25 P2 C19 99.1(3)
C31 P2 Ru1 113.7(2)
C25 P2 Ru1 118.6(2)
C19 P2 Ru1 114.4(2)
C2 C1 C6 117.8(7)
C2 C1 P1 125.4(5)
C6 C1 P1 116.7(5)
C1 C2 C3 120.4(7)
C1 C2 H2 119.8
C3 C2 H2 119.8
C4 C3 C2 120.9(7)
C4 C3 H3 119.5
C2 C3 H3 119.5
C3 C4 C5 119.4(7)
C3 C4 H4 120.3
C5 C4 H4 120.3
C4 C5 C6 120.4(7)
C4 C5 H5 119.8
C6 C5 H5 119.8
C5 C6 C1 121.0(7)
C5 C6 H6 119.5
C1 C6 H6 119.5
C8 C7 C12 119.0(7)
C8 C7 P1 123.0(5)
C12 C7 P1 117.9(6)
C9 C8 C7 120.4(7)
C9 C8 H8 119.8
C7 C8 H8 119.8
C8 C9 C10 121.0(8)
C8 C9 H9 119.5
C10 C9 H9 119.5
C9 C10 C11 119.3(7)
C9 C10 H10 120.4
C11 C10 H10 120.4
C12 C11 C10 120.0(7)
C12 C11 H11 120.0
C10 C11 H11 120.0
C11 C12 C7 120.3(7)
C11 C12 H12 119.9
C7 C12 H12 119.9
C18 C13 C14 117.9(7)
C18 C13 P1 119.3(5)
C14 C13 P1 121.6(6)
C15 C14 C13 120.3(8)
C15 C14 H14 119.8
C13 C14 H14 119.8
C16 C15 C14 120.6(7)
C16 C15 H15 119.7
C14 C15 H15 119.7
C17 C16 C15 119.4(7)
C17 C16 H16 120.3
C15 C16 H16 120.3
C16 C17 C18 120.0(8)
C16 C17 H17 120.0
C18 C17 H17 120.0
C13 C18 C17 121.6(7)
C13 C18 H18 119.2
C17 C18 H18 119.2
C20 C19 C24 119.0(7)
C20 C19 P2 124.4(6)
C24 C19 P2 116.6(6)
C21 C20 C19 119.3(8)
C21 C20 H20 120.4
C19 C20 H20 120.4
C22 C21 C20 122.1(8)
C22 C21 H21 118.9
C20 C21 H21 118.9
C21 C22 C23 118.5(7)
C21 C22 H22 120.8
C23 C22 H22 120.8
C24 C23 C22 120.7(8)
C24 C23 H23 119.7
C22 C23 H23 119.7
C23 C24 C19 120.4(8)
C23 C24 H24 119.8
C19 C24 H24 119.8
C26 C25 C30 118.3(6)
C26 C25 P2 122.7(5)
C30 C25 P2 119.0(5)
C25 C26 C27 120.7(7)
C25 C26 H26 119.6
C27 C26 H26 119.6
C28 C27 C26 119.5(7)
C28 C27 H27 120.2
C26 C27 H27 120.2
C27 C28 C29 120.2(7)
C27 C28 H28 119.9
C29 C28 H28 119.9
C30 C29 C28 120.4(7)
C30 C29 H29 119.8
C28 C29 H29 119.8
C29 C30 C25 120.8(7)
C29 C30 H30 119.6
C25 C30 H30 119.6
C36 C31 C32 117.6(7)
C36 C31 P2 122.3(5)
C32 C31 P2 119.8(5)
C33 C32 C31 120.9(7)
C33 C32 H32 119.5
C31 C32 H32 119.5
C32 C33 C34 120.4(7)
C32 C33 H33 119.8
C34 C33 H33 119.8
C33 C34 C35 119.7(8)
C33 C34 H34 120.2
C35 C34 H34 120.2
C36 C35 C34 120.4(8)
C36 C35 H35 119.8
C34 C35 H35 119.8
C35 C36 C31 120.9(7)
C35 C36 H36 119.5
C31 C36 H36 119.5
N2 C37 C38 121.9(6)
N2 C37 H37 119.0
C38 C37 H37 119.0
C39 C38 C37 119.5(7)
C39 C38 Cl1 121.5(6)
C37 C38 Cl1 119.0(5)
C38 C39 C40 119.3(7)
C38 C39 H39 120.3
C40 C39 H39 120.3
C39 C40 C41 119.6(6)
C39 C40 H40 120.2
C41 C40 H40 120.2
N1 C41 N2 118.1(6)
N1 C41 C40 121.2(6)
N2 C41 C40 120.7(6)
N1 C42 C43 111.7(6)
N1 C42 Ru1 117.5(5)
C43 C42 Ru1 130.7(5)
C48 C43 C44 117.5(6)
C48 C43 C42 122.7(6)
C44 C43 C42 119.8(6)
C45 C44 C43 120.9(7)
C45 C44 H44 119.6
C43 C44 H44 119.6
C46 C45 C44 120.4(7)
C46 C45 H45 119.8
C44 C45 H45 119.8
C45 C46 C47 119.6(6)
C45 C46 C49 118.9(6)
C47 C46 C49 121.5(7)
C46 C47 C48 119.7(7)
C46 C47 H47 120.1
C48 C47 H47 120.1
C43 C48 C47 121.9(7)
C43 C48 H48 119.0
C47 C48 H48 119.0
O1 C49 O2 122.6(7)
O1 C49 C46 125.2(7)
O2 C49 C46 112.1(6)
O2 C50 H50A 109.5
O2 C50 H50B 109.5
H50A C50 H50B 109.5
O2 C50 H50C 109.5
H50A C50 H50C 109.5
H50B C50 H50C 109.5
O3 C51 Ru1 179.1(7)

loop_
_geom_bond_atom_site_label_1
_geom_bond_atom_site_label_2
_geom_bond_distance
Ru1 C51 1.829(8)
Ru1 C42 2.048(7)
Ru1 N2 2.140(6)
Ru1 P1 2.3818(19)
Ru1 P2 2.3907(19)
Ru1 Cl2 2.4999(17)
Cl1 C38 1.732(7)
N1 C42 1.321(8)
N1 C41 1.368(9)
N2 C37 1.343(9)
N2 C41 1.368(8)
O1 C49 1.200(8)
O2 C49 1.344(9)
O2 C50 1.448(9)
O3 C51 1.168(8)
P1 C13 1.837(7)
P1 C1 1.838(7)
P1 C7 1.850(7)
P2 C31 1.827(7)
P2 C25 1.836(7)
P2 C19 1.844(7)
C1 C2 1.386(10)
C1 C6 1.394(10)
C2 C3 1.393(11)
C2 H2 0.9300
C3 C4 1.358(11)
C3 H3 0.9300
C4 C5 1.376(11)
C4 H4 0.9300
C5 C6 1.379(11)
C5 H5 0.9300
C6 H6 0.9300
C7 C8 1.386(10)
C7 C12 1.398(10)
C8 C9 1.378(10)
C8 H8 0.9300
C9 C10 1.379(10)
C9 H9 0.9300
C10 C11 1.394(11)
C10 H10 0.9300
C11 C12 1.389(10)
C11 H11 0.9300
C12 H12 0.9300
C13 C18 1.380(10)
C13 C14 1.404(10)
C14 C15 1.385(10)
C14 H14 0.9300
C15 C16 1.384(11)
C15 H15 0.9300
C16 C17 1.374(11)
C16 H16 0.9300
C17 C18 1.390(10)
C17 H17 0.9300
C18 H18 0.9300
C19 C20 1.392(10)
C19 C24 1.400(10)
C20 C21 1.391(11)
C20 H20 0.9300
C21 C22 1.370(12)
C21 H21 0.9300
C22 C23 1.391(12)
C22 H22 0.9300
C23 C24 1.382(10)
C23 H23 0.9300
C24 H24 0.9300
C25 C26 1.390(10)
C25 C30 1.390(9)
C26 C27 1.402(10)
C26 H26 0.9300
C27 C28 1.372(10)
C27 H27 0.9300
C28 C29 1.378(10)
C28 H28 0.9300
C29 C30 1.376(10)
C29 H29 0.9300
C30 H30 0.9300
C31 C36 1.390(10)
C31 C32 1.415(10)
C32 C33 1.375(11)
C32 H32 0.9300
C33 C34 1.376(11)
C33 H33 0.9300
C34 C35 1.384(11)
C34 H34 0.9300
C35 C36 1.383(10)
C35 H35 0.9300
C36 H36 0.9300
C37 C38 1.389(10)
C37 H37 0.9300
C38 C39 1.375(10)
C39 C40 1.375(10)
C39 H39 0.9300
C40 C41 1.398(10)
C40 H40 0.9300
C42 C43 1.493(9)
C43 C48 1.379(10)
C43 C44 1.410(9)
C44 C45 1.386(10)
C44 H44 0.9300
C45 C46 1.383(10)
C45 H45 0.9300
C46 C47 1.385(10)
C46 C49 1.493(10)
C47 C48 1.392(10)
C47 H47 0.9300
C48 H48 0.9300
C50 H50A 0.9600
C50 H50B 0.9600
C50 H50C 0.9600
